data_4507316
loop_
_publ_author_name
'Perlovich, German L.'
'Proshin, Alexey N.'
'Ol&#x2019;khovich, Marina V.'
'Sharapova, Angelica V.'
'Lermontov, Anatoly S.'

_publ_section_title
;
 Novel Spiro-Derivatives of 1,3-Thiazine Molecular Crystals: Structural
 and Thermodynamic Aspects
;
_journal_issue 2
_journal_name_full 'Crystal Growth &amp; Design'
_journal_page_first 804
_journal_paper_doi 10.1021/cg301511x
_journal_volume 13
_journal_year 2013
_chemical_formula_sum 'C16 H20 N2 O S'
_chemical_formula_weight 288.40
_chemical_name_systematic
; 
 ? 
;
_space_group_IT_number 14
_symmetry_cell_setting monoclinic
_symmetry_space_group_name_Hall '-P 2yn'
_symmetry_space_group_name_H-M 'P 1 21/n 1'
_atom_sites_solution_hydrogens geom
_atom_sites_solution_primary direct
_atom_sites_solution_secondary difmap
_audit_creation_method SHELXL-97
_cell_angle_alpha 90.00
_cell_angle_beta 110.1320(10)
_cell_angle_gamma 90.00
_cell_formula_units_Z 4
_cell_length_a 9.6555(6)
_cell_length_b 13.1733(9)
_cell_length_c 12.7112(8)
_cell_measurement_reflns_used 5983
_cell_measurement_temperature 296(2)
_cell_measurement_theta_max 29.97
_cell_measurement_theta_min 2.30
_cell_volume 1518.02(17)
_computing_cell_refinement 'Bruker SMART'
_computing_data_collection 'Bruker SMART'
_computing_data_reduction 'Bruker SAINT'
_computing_molecular_graphics 'Bruker SHELXTL'
_computing_publication_material 'Bruker SHELXTL'
_computing_structure_refinement 'SHELXL-97 (Sheldrick, 1997)'
_computing_structure_solution 'SHELXS-97 (Sheldrick, 1990)'
_diffrn_ambient_temperature 296(2)
_diffrn_measured_fraction_theta_full 1.000
_diffrn_measured_fraction_theta_max 1.000
_diffrn_measurement_device_type 'Bruker SMART APEX II'
_diffrn_measurement_method \w
_diffrn_radiation_monochromator graphite
_diffrn_radiation_source 'fine-focus sealed tube'
_diffrn_radiation_type MoK\a
_diffrn_radiation_wavelength 0.71073
_diffrn_reflns_av_R_equivalents 0.0232
_diffrn_reflns_av_sigmaI/netI 0.0180
_diffrn_reflns_limit_h_max 12
_diffrn_reflns_limit_h_min -12
_diffrn_reflns_limit_k_max 16
_diffrn_reflns_limit_k_min -16
_diffrn_reflns_limit_l_max 16
_diffrn_reflns_limit_l_min -16
_diffrn_reflns_number 14226
_diffrn_reflns_theta_full 27.00
_diffrn_reflns_theta_max 27.00
_diffrn_reflns_theta_min 2.30
_diffrn_standards_decay_% 0
_diffrn_standards_interval_time 0
_diffrn_standards_number 0
_exptl_absorpt_coefficient_mu 0.211
_exptl_absorpt_correction_T_max 0.9492
_exptl_absorpt_correction_T_min 0.9037
_exptl_absorpt_correction_type multi-scan
_exptl_absorpt_process_details 'SADABS (Bruker, 2004)'
_exptl_crystal_colour colourless
_exptl_crystal_density_diffrn 1.262
_exptl_crystal_density_meas ?
_exptl_crystal_density_method 'not measured'
_exptl_crystal_description block
_exptl_crystal_F_000 616
_exptl_crystal_size_max 0.49
_exptl_crystal_size_mid 0.40
_exptl_crystal_size_min 0.25
_refine_diff_density_max 0.188
_refine_diff_density_min -0.223
_refine_diff_density_rms 0.045
_refine_ls_extinction_method none
_refine_ls_goodness_of_fit_ref 1.067
_refine_ls_hydrogen_treatment refall
_refine_ls_matrix_type full
_refine_ls_number_parameters 261
_refine_ls_number_reflns 3317
_refine_ls_number_restraints 0
_refine_ls_restrained_S_all 1.067
_refine_ls_R_factor_all 0.0434
_refine_ls_R_factor_gt 0.0365
_refine_ls_shift/su_max 0.001
_refine_ls_shift/su_mean 0.000
_refine_ls_structure_factor_coef Fsqd
_refine_ls_weighting_details 'calc w=1/[\s^2^(Fo^2^)+(0.0573P)^2^+0.2050P] where P=(Fo^2^+2Fc^2^)/3'
_refine_ls_weighting_scheme calc
_refine_ls_wR_factor_gt 0.0976
_refine_ls_wR_factor_ref 0.1016
_reflns_number_gt 2824
_reflns_number_total 3317
_reflns_threshold_expression I>2\s(I)
_cod_data_source_file cg301511x_si_004.cif
_cod_data_source_block CCDC_894491
_cod_depositor_comments
;
The following automatic conversions were performed:

'_symmetry_cell_setting' value 'Monoclinic' changed to 'monoclinic'
according to /home/saulius/struct/CIF-dictionaries/cif_core.dic
dictionary named 'cif_core.dic' version 2.4.2 from 2011-04-26.

Automatic conversion script
Id: cif_fix_values 1891 2012-01-12 08:04:46Z andrius 

The following automatic conversions were performed:

'_exptl_crystal_density_meas' value 'not measured' was changed to '?'
- the value is perceived as not measured.

Automatic conversion script
Id: cif_fix_values 3008 2015-01-20 13:52:24Z robertas 
;
_cod_original_sg_symbol_H-M P2(1)/n
_cod_database_code 4507316

loop_
_symmetry_equiv_pos_as_xyz
'x, y, z'
'-x+1/2, y+1/2, -z+1/2'
'-x, -y, -z'
'x-1/2, -y-1/2, z-1/2'

loop_
_atom_site_label
_atom_site_type_symbol
_atom_site_fract_x
_atom_site_fract_y
_atom_site_fract_z
_atom_site_U_iso_or_equiv
_atom_site_adp_type
_atom_site_occupancy
_atom_site_symmetry_multiplicity
_atom_site_calc_flag
S1 S 0.05066(4) 0.23117(3) 0.71527(3) 0.04792(13) Uani 1 1 d
N1 N -0.04628(12) 0.05557(8) 0.73069(9) 0.0420(3) Uani 1 1 d
C2 C -0.14244(13) -0.11286(9) 0.69015(10) 0.0391(3) Uani 1 1 d
N2 N 0.08699(13) 0.12887(9) 0.90645(9) 0.0441(3) Uani 1 1 d
O1 O -0.04411(13) -0.05113(8) 0.87628(8) 0.0585(3) Uani 1 1 d
C8 C 0.02997(13) 0.12945(9) 0.79612(10) 0.0390(3) Uani 1 1 d
C11 C 0.15876(13) 0.32666(10) 0.81590(10) 0.0430(3) Uani 1 1 d
C1 C -0.07259(14) -0.03281(10) 0.77538(10) 0.0405(3) Uani 1 1 d
C12 C 0.25009(17) 0.38215(13) 0.75617(15) 0.0570(4) Uani 1 1 d
C7 C -0.16564(16) -0.20928(11) 0.72451(13) 0.0470(3) Uani 1 1 d
C9 C 0.17649(19) 0.20824(12) 0.97764(12) 0.0559(4) Uani 1 1 d
C16 C 0.05709(17) 0.40130(11) 0.84578(12) 0.0488(3) Uani 1 1 d
C10 C 0.25925(17) 0.27019(13) 0.91862(14) 0.0557(4) Uani 1 1 d
C15 C -0.03358(19) 0.46805(13) 0.74872(15) 0.0582(4) Uani 1 1 d
C5 C -0.2750(2) -0.26359(13) 0.53515(15) 0.0628(4) Uani 1 1 d
C6 C -0.23180(18) -0.28377(11) 0.64726(15) 0.0537(4) Uani 1 1 d
C3 C -0.1843(2) -0.09396(12) 0.57653(13) 0.0588(4) Uani 1 1 d
C13 C 0.1549(2) 0.44407(14) 0.65649(15) 0.0623(4) Uani 1 1 d
C14 C 0.0616(2) 0.51992(14) 0.69052(16) 0.0664(5) Uani 1 1 d
C4 C -0.2504(3) -0.16920(14) 0.49993(15) 0.0752(5) Uani 1 1 d
H16B H -0.0096(18) 0.3664(12) 0.8765(13) 0.053(4) Uiso 1 1 d
H10B H 0.328(2) 0.2293(14) 0.8973(16) 0.068(5) Uiso 1 1 d
H2B H 0.0603(19) 0.0780(15) 0.9369(15) 0.062(5) Uiso 1 1 d
H9B H 0.247(2) 0.1730(14) 1.0404(15) 0.072(5) Uiso 1 1 d
H9A H 0.106(2) 0.2521(15) 1.0083(17) 0.075(6) Uiso 1 1 d
H13B H 0.0920(19) 0.3981(13) 0.5986(14) 0.058(4) Uiso 1 1 d
H12B H 0.3145(19) 0.4290(13) 0.8120(14) 0.059(4) Uiso 1 1 d
H10A H 0.313(2) 0.3197(14) 0.9687(14) 0.062(5) Uiso 1 1 d
H7A H -0.135(2) -0.2212(14) 0.8027(17) 0.065(5) Uiso 1 1 d
H12A H 0.313(2) 0.3309(14) 0.7354(14) 0.064(5) Uiso 1 1 d
H13A H 0.219(2) 0.4749(15) 0.6230(16) 0.076(6) Uiso 1 1 d
H16A H 0.1180(19) 0.4463(13) 0.9048(15) 0.061(5) Uiso 1 1 d
H15B H -0.109(2) 0.4236(14) 0.6955(15) 0.062(5) Uiso 1 1 d
H14B H 0.000(2) 0.5583(16) 0.6254(19) 0.087(6) Uiso 1 1 d
H15A H -0.090(2) 0.5192(16) 0.7759(16) 0.077(6) Uiso 1 1 d
H5A H -0.320(2) -0.3159(15) 0.4819(16) 0.075(5) Uiso 1 1 d
H6A H -0.246(2) -0.3481(15) 0.6724(16) 0.077(6) Uiso 1 1 d
H14A H 0.132(2) 0.5695(16) 0.7432(18) 0.085(6) Uiso 1 1 d
H3A H -0.162(2) -0.0326(15) 0.5544(16) 0.071(5) Uiso 1 1 d
H4A H -0.270(3) -0.1556(17) 0.423(2) 0.095(7) Uiso 1 1 d

loop_
_atom_site_aniso_label
_atom_site_aniso_U_11
_atom_site_aniso_U_22
_atom_site_aniso_U_33
_atom_site_aniso_U_23
_atom_site_aniso_U_13
_atom_site_aniso_U_12
S1 0.0569(2) 0.0434(2) 0.03609(19) 0.00400(13) 0.00657(15) -0.00863(14)
N1 0.0469(6) 0.0385(6) 0.0382(6) 0.0010(4) 0.0117(5) -0.0002(4)
C2 0.0370(6) 0.0378(6) 0.0428(7) 0.0014(5) 0.0140(5) 0.0040(5)
N2 0.0479(6) 0.0422(6) 0.0371(6) 0.0053(5) 0.0080(5) -0.0011(5)
O1 0.0791(7) 0.0537(6) 0.0374(5) 0.0041(4) 0.0131(5) -0.0138(5)
C8 0.0368(6) 0.0393(6) 0.0392(6) 0.0033(5) 0.0109(5) 0.0046(5)
C11 0.0362(6) 0.0461(7) 0.0405(7) 0.0030(5) 0.0052(5) -0.0085(5)
C1 0.0397(6) 0.0410(7) 0.0389(6) 0.0029(5) 0.0113(5) 0.0037(5)
C12 0.0447(8) 0.0632(10) 0.0638(9) 0.0043(8) 0.0195(7) -0.0130(7)
C7 0.0498(8) 0.0434(7) 0.0481(8) 0.0054(6) 0.0175(6) 0.0014(6)
C9 0.0613(9) 0.0538(8) 0.0368(7) 0.0070(6) -0.0035(7) -0.0078(7)
C16 0.0497(8) 0.0475(7) 0.0465(7) 0.0005(6) 0.0133(6) -0.0073(6)
C10 0.0423(8) 0.0580(9) 0.0512(8) 0.0059(7) -0.0038(6) -0.0074(7)
C15 0.0571(9) 0.0512(9) 0.0616(9) 0.0075(7) 0.0146(8) 0.0038(7)
C5 0.0744(11) 0.0507(9) 0.0622(10) -0.0171(7) 0.0221(9) -0.0069(8)
C6 0.0544(8) 0.0382(7) 0.0719(10) -0.0007(6) 0.0262(8) -0.0005(6)
C3 0.0825(11) 0.0446(8) 0.0433(8) 0.0029(6) 0.0139(7) -0.0061(7)
C13 0.0672(10) 0.0651(10) 0.0563(9) 0.0102(8) 0.0234(8) -0.0193(8)
C14 0.0789(12) 0.0514(9) 0.0617(10) 0.0135(8) 0.0148(9) -0.0083(8)
C4 0.1134(16) 0.0619(10) 0.0427(8) -0.0058(7) 0.0170(9) -0.0121(10)

loop_
_atom_type_symbol
_atom_type_description
_atom_type_scat_dispersion_real
_atom_type_scat_dispersion_imag
_atom_type_scat_source
C C 0.0033 0.0016 'International Tables Vol C Tables 4.2.6.8 and 6.1.1.4'
H H 0.0000 0.0000 'International Tables Vol C Tables 4.2.6.8 and 6.1.1.4'
N N 0.0061 0.0033 'International Tables Vol C Tables 4.2.6.8 and 6.1.1.4'
O O 0.0106 0.0060 'International Tables Vol C Tables 4.2.6.8 and 6.1.1.4'
S S 0.1246 0.1234 'International Tables Vol C Tables 4.2.6.8 and 6.1.1.4'

loop_
_geom_angle_atom_site_label_1
_geom_angle_atom_site_label_2
_geom_angle_atom_site_label_3
_geom_angle
C8 S1 C11 105.58(6)
C8 N1 C1 120.69(11)
C3 C2 C7 118.27(13)
C3 C2 C1 121.79(12)
C7 C2 C1 119.95(12)
C8 N2 C9 126.73(12)
C8 N2 H2B 113.8(12)
C9 N2 H2B 119.2(12)
N2 C8 N1 126.95(12)
N2 C8 S1 122.78(10)
N1 C8 S1 110.25(9)
C10 C11 C16 112.03(12)
C10 C11 C12 110.59(12)
C16 C11 C12 110.17(12)
C10 C11 S1 107.63(10)
C16 C11 S1 110.70(9)
C12 C11 S1 105.48(10)
O1 C1 N1 126.40(12)
O1 C1 C2 119.75(12)
N1 C1 C2 113.85(11)
C13 C12 C11 112.49(13)
C13 C12 H12B 108.4(10)
C11 C12 H12B 105.7(10)
C13 C12 H12A 112.9(10)
C11 C12 H12A 108.3(10)
H12B C12 H12A 108.7(14)
C6 C7 C2 120.86(14)
C6 C7 H7A 122.0(11)
C2 C7 H7A 117.1(11)
N2 C9 C10 112.43(13)
N2 C9 H9B 105.4(11)
C10 C9 H9B 109.0(11)
N2 C9 H9A 107.5(11)
C10 C9 H9A 113.7(11)
H9B C9 H9A 108.4(15)
C15 C16 C11 114.21(13)
C15 C16 H16B 108.8(9)
C11 C16 H16B 111.5(9)
C15 C16 H16A 107.3(10)
C11 C16 H16A 108.2(10)
H16B C16 H16A 106.5(14)
C9 C10 C11 113.53(13)
C9 C10 H10B 111.9(11)
C11 C10 H10B 109.2(11)
C9 C10 H10A 107.5(10)
C11 C10 H10A 106.4(11)
H10B C10 H10A 108.1(16)
C16 C15 C14 112.17(14)
C16 C15 H15B 107.0(10)
C14 C15 H15B 110.7(10)
C16 C15 H15A 109.8(11)
C14 C15 H15A 110.8(11)
H15B C15 H15A 106.1(15)
C6 C5 C4 119.51(15)
C6 C5 H5A 119.8(11)
C4 C5 H5A 120.7(11)
C5 C6 C7 120.29(15)
C5 C6 H6A 120.5(12)
C7 C6 H6A 119.2(12)
C2 C3 C4 120.35(15)
C2 C3 H3A 118.1(12)
C4 C3 H3A 121.5(12)
C14 C13 C12 111.50(15)
C14 C13 H13B 110.3(10)
C12 C13 H13B 109.5(10)
C14 C13 H13A 113.0(11)
C12 C13 H13A 107.5(12)
H13B C13 H13A 104.8(15)
C13 C14 C15 111.23(14)
C13 C14 H14B 110.6(13)
C15 C14 H14B 110.4(13)
C13 C14 H14A 106.8(12)
C15 C14 H14A 110.2(12)
H14B C14 H14A 107.5(17)
C5 C4 C3 120.71(16)
C5 C4 H4A 121.0(14)
C3 C4 H4A 118.0(14)

loop_
_geom_bond_atom_site_label_1
_geom_bond_atom_site_label_2
_geom_bond_distance
S1 C8 1.7416(13)
S1 C11 1.8409(13)
N1 C8 1.3264(17)
N1 C1 1.3572(16)
C2 C3 1.382(2)
C2 C7 1.3862(19)
C2 C1 1.4960(18)
N2 C8 1.3184(17)
N2 C9 1.4563(19)
N2 H2B 0.857(19)
O1 C1 1.2394(15)
C11 C10 1.5256(19)
C11 C16 1.527(2)
C11 C12 1.5328(19)
C12 C13 1.521(2)
C12 H12B 0.983(18)
C12 H12A 1.003(18)
C7 C6 1.380(2)
C7 H7A 0.948(19)
C9 C10 1.510(2)
C9 H9B 0.970(19)
C9 H9A 1.06(2)
C16 C15 1.523(2)
C16 H16B 0.976(17)
C16 H16A 0.978(18)
C10 H10B 0.97(2)
C10 H10A 0.933(18)
C15 C14 1.525(2)
C15 H15B 0.995(19)
C15 H15A 1.00(2)
C5 C6 1.366(2)
C5 C4 1.370(3)
C5 H5A 0.96(2)
C6 H6A 0.93(2)
C3 C4 1.382(2)
C3 H3A 0.905(19)
C13 C14 1.505(3)
C13 H13B 0.984(18)
C13 H13A 0.96(2)
C14 H14B 0.98(2)
C14 H14A 1.01(2)
C4 H4A 0.94(2)

loop_
_cod_related_entry_id
_cod_related_entry_database
_cod_related_entry_code
1 ChemSpider 30652507
